data_2310717
loop_
_publ_author_name
'Alcock, N.W.'

_publ_section_title
;
 The crystal structure of thallous fluoride
;
_journal_name_full 'Acta Crystallographica A (24,1968-38,1982)'
_journal_page_first S101
_journal_page_last S101
_journal_volume 25
_journal_year 1969
_chemical_formula_sum 'F Tl'
_chemical_name_systematic 'Tl F'
_space_group_IT_number 28
_symmetry_space_group_name_Hall 'P 2 -2a'
_symmetry_space_group_name_H-M 'P m a 2'
_cell_angle_alpha 90
_cell_angle_beta 90
_cell_angle_gamma 90
_cell_formula_units_Z 4
_cell_length_a 5.175
_cell_length_b 6.092
_cell_length_c 5.488
_cell_volume 173.015
_citation_journal_id_ASTM ACACBN
_cod_data_source_file Alcock_ACACBN_1969_1151.cif
_cod_data_source_block F1Tl1
_cod_original_cell_volume 173.0152
_cod_original_formula_sum 'F1 Tl1'
_cod_database_code 2310717

loop_
_symmetry_equiv_pos_as_xyz
x,y,z
-x,-y,z
-x+1/2,y,z
x+1/2,-y,z

loop_
_atom_site_label
_atom_site_type_symbol
_atom_site_fract_x
_atom_site_fract_y
_atom_site_fract_z
_atom_site_occupancy
_atom_site_U_iso_or_equiv
Tl1 Tl+1 0.25 0 0.242 1 0.0
Tl2 Tl+1 0.25 0.488 0.734 1 0.0
F1 F-1 0.25 0.53 0.194 1 0.0
F2 F-1 0.25 0.862 0.666 1 0.0
